data_4328855
loop_
_publ_author_name
'Celedonio M. \'Alvarez'
'Ra\'ul Garc\'ia-Rodr\'iguez'
'Jose M. Mart\'in-Alvarez'
'Daniel Miguel'
'Jos\'e A. Turiel'

_publ_contact_author
;
     DANIEL MIGUEL
     IU CINQUIMA/Quimica Inorganica
     Facultad de Ciencias
     Universidad de Valladolid
     C/ Prado de la Magdalena s/n
     47005 Valladolid
     SPAIN
;
_publ_contact_author_email dmsj@qi.uva.es
_publ_contact_author_fax +34-983-423013
_publ_contact_author_phone +34-983-184096
_publ_section_title
;
 Macrocycle Formation by Proton-Template-Induced Dimerization of Complexes
 with (Alkoxoimino)pyridine
;
_journal_name_full 'Inorganic Chemistry'
_journal_page_first 3938
_journal_page_last 3940
_journal_paper_doi 10.1021/ic300196w
_journal_volume 51
_journal_year 2012
_chemical_formula_sum 'C23 H21 Cl3 Mn2 N4 O12'
_chemical_formula_weight 761.67
_chemical_name_systematic
; 
 ? 
;
_space_group_IT_number 14
_symmetry_cell_setting monoclinic
_symmetry_space_group_name_Hall '-P 2ybc'
_symmetry_space_group_name_H-M 'P 1 21/c 1'
_atom_sites_solution_hydrogens geom
_atom_sites_solution_primary direct
_atom_sites_solution_secondary difmap
_audit_creation_method SHELXL-97
_cell_angle_alpha 90.00
_cell_angle_beta 93.731(5)
_cell_angle_gamma 90.00
_cell_formula_units_Z 4
_cell_length_a 16.618(6)
_cell_length_b 11.135(4)
_cell_length_c 16.783(6)
_cell_measurement_reflns_used 1086
_cell_measurement_temperature 293(2)
_cell_measurement_theta_max 21.953
_cell_measurement_theta_min 2.764
_cell_volume 3099.0(19)
_computing_cell_refinement 'Bruker SMART'
_computing_data_collection 'Bruker SMART'
_computing_data_reduction 'Bruker SHELXTL'
_computing_molecular_graphics 'Bruker SHELXTL'
_computing_publication_material 'Bruker SHELXTL'
_computing_structure_refinement 'SHELXL-97 (Sheldrick, 1997)'
_computing_structure_solution
;
 M. C. Burla, M. Camalli, B. Carrozzini, G. L. Cascarano, C. Giacovazzo, 
G. Polidori and R. Spagna. J. Appl. Cryst. (2003). 36, 1103.'
;
_diffrn_ambient_temperature 293(2)
_diffrn_measured_fraction_theta_full 0.980
_diffrn_measured_fraction_theta_max 0.980
_diffrn_measurement_device_type 'CCD area detector'
_diffrn_measurement_method 'phi and omega scans'
_diffrn_radiation_monochromator graphite
_diffrn_radiation_source 'fine-focus sealed tube'
_diffrn_radiation_type MoK\a
_diffrn_radiation_wavelength 0.71073
_diffrn_reflns_av_R_equivalents 0.0607
_diffrn_reflns_av_sigmaI/netI 0.0874
_diffrn_reflns_limit_h_max 18
_diffrn_reflns_limit_h_min -18
_diffrn_reflns_limit_k_max 12
_diffrn_reflns_limit_k_min -7
_diffrn_reflns_limit_l_max 18
_diffrn_reflns_limit_l_min -18
_diffrn_reflns_number 13727
_diffrn_reflns_theta_full 23.55
_diffrn_reflns_theta_max 23.55
_diffrn_reflns_theta_min 1.23
_exptl_absorpt_coefficient_mu 1.138
_exptl_absorpt_correction_T_max 1.000000
_exptl_absorpt_correction_T_min 0.863217
_exptl_absorpt_correction_type multi-scan
_exptl_absorpt_process_details SADABS
_exptl_crystal_colour RED
_exptl_crystal_density_diffrn 1.633
_exptl_crystal_description PRISM
_exptl_crystal_F_000 1536
_exptl_crystal_size_max 0.15
_exptl_crystal_size_mid 0.06
_exptl_crystal_size_min 0.05
_refine_diff_density_max 0.804
_refine_diff_density_min -0.519
_refine_diff_density_rms 0.078
_refine_ls_extinction_method none
_refine_ls_goodness_of_fit_ref 0.873
_refine_ls_hydrogen_treatment constr
_refine_ls_matrix_type full
_refine_ls_number_parameters 398
_refine_ls_number_reflns 4533
_refine_ls_number_restraints 0
_refine_ls_restrained_S_all 0.873
_refine_ls_R_factor_all 0.0976
_refine_ls_R_factor_gt 0.0481
_refine_ls_shift/su_max 0.001
_refine_ls_shift/su_mean 0.000
_refine_ls_structure_factor_coef Fsqd
_refine_ls_weighting_details 'calc w=1/[\s^2^(Fo^2^)+(0.0742P)^2^+0.0000P] where P=(Fo^2^+2Fc^2^)/3'
_refine_ls_weighting_scheme calc
_refine_ls_wR_factor_gt 0.1129
_refine_ls_wR_factor_ref 0.1388
_reflns_number_gt 2465
_reflns_number_total 4533
_reflns_threshold_expression >2sigma(I)
_cod_data_source_file ic300196w_si_002_2.cif
_cod_data_source_block Compound_4a_jt376a
_cod_original_cell_volume 3098.9(18)
_cod_database_code 4328855

loop_
_symmetry_equiv_pos_as_xyz
'x, y, z'
'-x, y+1/2, -z+1/2'
'-x, -y, -z'
'x, -y-1/2, z-1/2'

loop_
_atom_site_label
_atom_site_type_symbol
_atom_site_fract_x
_atom_site_fract_y
_atom_site_fract_z
_atom_site_U_iso_or_equiv
_atom_site_adp_type
_atom_site_occupancy
_atom_site_symmetry_multiplicity
_atom_site_calc_flag
_atom_site_refinement_flags
Mn1 Mn 0.64053(5) 0.22735(8) 0.64189(5) 0.0431(3) Uani 1 1 d .
Mn2 Mn 0.65595(5) 0.67767(8) 0.64251(5) 0.0439(3) Uani 1 1 d .
O7 O 0.6305(2) 0.3861(3) 0.5815(2) 0.0477(10) Uani 1 1 d .
C6 C 0.6589(4) 0.7258(6) 0.7467(4) 0.0525(16) Uani 1 1 d .
C11 C 0.6533(4) 0.0817(6) 0.4867(4) 0.0523(17) Uani 1 1 d .
H11 H 0.5973 0.0791 0.4828 0.063 Uiso 1 1 calc R
C3 C 0.5382(4) 0.1860(6) 0.6116(4) 0.0573(18) Uani 1 1 d .
C2 C 0.6046(4) 0.3007(6) 0.7296(4) 0.0575(18) Uani 1 1 d .
C36 C 0.7380(4) 0.6528(6) 0.4999(3) 0.0546(17) Uani 1 1 d .
H36 H 0.7506 0.6308 0.4488 0.066 Uiso 1 1 calc R
O8 O 0.7057(2) 0.5153(3) 0.6747(2) 0.0501(11) Uani 1 1 d .
O2 O 0.5791(3) 0.3413(5) 0.7850(3) 0.0922(18) Uani 1 1 d .
N1 N 0.7594(3) 0.2721(4) 0.6617(3) 0.0440(12) Uani 1 1 d .
O5 O 0.4976(3) 0.5715(5) 0.6659(3) 0.0811(16) Uani 1 1 d .
C1 C 0.6524(4) 0.0937(7) 0.7020(4) 0.0534(17) Uani 1 1 d .
O6 O 0.6612(3) 0.7537(5) 0.8118(3) 0.0808(16) Uani 1 1 d .
N3 N 0.7658(3) 0.7501(4) 0.6235(3) 0.0434(12) Uani 1 1 d .
N4 N 0.6725(3) 0.6204(4) 0.5270(3) 0.0447(12) Uani 1 1 d .
O3 O 0.4741(3) 0.1592(5) 0.5952(3) 0.0951(19) Uani 1 1 d .
O4 O 0.5652(3) 0.8925(5) 0.5902(3) 0.0753(14) Uani 1 1 d .
O1 O 0.6595(3) 0.0110(5) 0.7419(3) 0.0800(16) Uani 1 1 d .
N2 N 0.6901(3) 0.1442(4) 0.5462(3) 0.0421(12) Uani 1 1 d .
C38 C 0.6407(4) 0.4085(6) 0.5002(3) 0.0549(17) Uani 1 1 d .
H38A H 0.6059 0.3553 0.4677 0.066 Uiso 1 1 calc R
H38B H 0.6961 0.3916 0.4888 0.066 Uiso 1 1 calc R
C17 C 0.7950(4) 0.3583(6) 0.7210(4) 0.0545(17) Uani 1 1 d .
H17A H 0.8519 0.3404 0.7317 0.065 Uiso 1 1 calc R
H17B H 0.7688 0.3500 0.7707 0.065 Uiso 1 1 calc R
C37 C 0.6207(4) 0.5379(6) 0.4785(3) 0.0551(17) Uani 1 1 d .
H37A H 0.6285 0.5509 0.4223 0.066 Uiso 1 1 calc R
H37B H 0.5646 0.5539 0.4873 0.066 Uiso 1 1 calc R
C5 C 0.5599(4) 0.6100(6) 0.6553(3) 0.0528(17) Uani 1 1 d .
C4 C 0.6030(4) 0.8103(7) 0.6102(4) 0.0547(17) Uani 1 1 d .
C16 C 0.8064(4) 0.2240(6) 0.6144(4) 0.0533(17) Uani 1 1 d .
H16 H 0.8618 0.2360 0.6206 0.064 Uiso 1 1 calc R
C35 C 0.7936(4) 0.7251(6) 0.5502(4) 0.0532(17) Uani 1 1 d .
C33 C 0.9135(4) 0.8321(7) 0.5806(5) 0.075(2) Uani 1 1 d .
H33 H 0.9635 0.8598 0.5667 0.090 Uiso 1 1 calc R
C13 C 0.7761(5) 0.0234(7) 0.4354(4) 0.071(2) Uani 1 1 d .
H13 H 0.8049 -0.0180 0.3985 0.085 Uiso 1 1 calc R
C32 C 0.8867(4) 0.8585(6) 0.6534(4) 0.0643(19) Uani 1 1 d .
H32 H 0.9180 0.9048 0.6897 0.077 Uiso 1 1 calc R
C15 C 0.7707(4) 0.1489(6) 0.5499(3) 0.0477(16) Uani 1 1 d .
C31 C 0.8131(4) 0.8161(6) 0.6727(4) 0.0559(17) Uani 1 1 d .
H31 H 0.7954 0.8345 0.7228 0.067 Uiso 1 1 calc R
C34 C 0.8659(4) 0.7640(7) 0.5275(4) 0.071(2) Uani 1 1 d .
H34 H 0.8830 0.7453 0.4773 0.085 Uiso 1 1 calc R
C18 C 0.7856(4) 0.4855(6) 0.6909(4) 0.0619(19) Uani 1 1 d .
H18A H 0.8094 0.5402 0.7308 0.074 Uiso 1 1 calc R
H18B H 0.8143 0.4945 0.6428 0.074 Uiso 1 1 calc R
C14 C 0.8156(4) 0.0877(7) 0.4950(4) 0.065(2) Uani 1 1 d .
H14 H 0.8716 0.0908 0.4991 0.078 Uiso 1 1 calc R
C12 C 0.6949(5) 0.0206(6) 0.4306(4) 0.0629(19) Uani 1 1 d .
H12 H 0.6671 -0.0220 0.3899 0.075 Uiso 1 1 calc R
Cl90 Cl 0.96213(11) 0.6538(2) 0.83298(11) 0.0746(6) Uani 1 1 d .
O91 O 0.8835(3) 0.6942(5) 0.8331(3) 0.0918(17) Uani 1 1 d .
O93 O 0.9950(4) 0.6177(8) 0.9046(3) 0.157(3) Uani 1 1 d .
O92 O 0.9675(6) 0.5730(12) 0.7788(6) 0.273(8) Uani 1 1 d .
O94 O 1.0099(5) 0.7391(13) 0.8076(8) 0.303(8) Uani 1 1 d .
Cl97 Cl 0.82796(16) 0.4428(3) 0.33322(15) 0.1313(10) Uani 1 1 d .
Cl96 Cl 0.91624(19) 0.3991(3) 0.48121(16) 0.1641(13) Uani 1 1 d .
C95 C 0.9211(5) 0.4437(11) 0.3842(5) 0.137(4) Uani 1 1 d .
H95A H 0.9570 0.3906 0.3576 0.164 Uiso 1 1 calc R
H95B H 0.9434 0.5242 0.3830 0.164 Uiso 1 1 calc R
H1 H 0.6689 0.4476 0.6350 0.14(3) Uiso 1 1 d R

loop_
_atom_site_aniso_label
_atom_site_aniso_U_11
_atom_site_aniso_U_22
_atom_site_aniso_U_33
_atom_site_aniso_U_23
_atom_site_aniso_U_13
_atom_site_aniso_U_12
Mn1 0.0452(5) 0.0367(6) 0.0475(5) -0.0029(5) 0.0040(4) -0.0031(5)
Mn2 0.0515(6) 0.0369(6) 0.0431(5) -0.0005(5) 0.0016(4) -0.0052(5)
O7 0.056(2) 0.037(3) 0.049(2) 0.002(2) -0.0033(19) -0.003(2)
C6 0.062(4) 0.038(4) 0.057(4) 0.006(4) 0.004(3) -0.011(3)
C11 0.056(4) 0.045(4) 0.055(4) -0.005(3) 0.001(3) -0.003(3)
C3 0.055(4) 0.051(5) 0.067(4) -0.012(4) 0.007(3) 0.000(4)
C2 0.063(4) 0.049(5) 0.062(4) 0.000(4) 0.011(4) -0.013(4)
C36 0.076(5) 0.050(5) 0.038(3) 0.005(3) 0.006(3) -0.005(4)
O8 0.055(3) 0.039(3) 0.055(2) -0.005(2) -0.012(2) -0.001(2)
O2 0.117(4) 0.090(4) 0.074(3) -0.024(3) 0.041(3) -0.011(4)
N1 0.047(3) 0.037(3) 0.047(3) 0.001(3) -0.007(2) 0.002(3)
O5 0.059(3) 0.082(4) 0.103(4) -0.008(3) 0.012(3) -0.018(3)
C1 0.054(4) 0.051(5) 0.055(4) -0.013(4) 0.003(3) -0.001(4)
O6 0.127(4) 0.072(4) 0.045(3) -0.009(3) 0.017(3) -0.024(3)
N3 0.051(3) 0.037(3) 0.042(3) 0.001(2) 0.001(2) -0.008(3)
N4 0.058(3) 0.033(3) 0.042(3) 0.001(2) -0.005(3) -0.001(3)
O3 0.043(3) 0.122(5) 0.120(4) -0.034(4) 0.004(3) -0.015(3)
O4 0.088(4) 0.053(3) 0.083(3) 0.009(3) -0.004(3) 0.017(3)
O1 0.102(4) 0.049(3) 0.088(4) 0.018(3) 0.001(3) -0.001(3)
N2 0.042(3) 0.039(3) 0.046(3) -0.001(3) 0.001(2) -0.001(2)
C38 0.070(4) 0.043(4) 0.050(4) -0.008(3) -0.008(3) -0.007(3)
C17 0.053(4) 0.048(5) 0.060(4) 0.000(4) -0.016(3) 0.001(3)
C37 0.072(4) 0.042(4) 0.050(4) 0.002(3) -0.015(3) -0.004(4)
C5 0.068(5) 0.035(4) 0.055(4) 0.000(3) 0.000(3) 0.001(4)
C4 0.065(4) 0.048(5) 0.052(4) 0.000(4) 0.009(3) -0.006(4)
C16 0.043(4) 0.048(4) 0.068(4) 0.001(4) -0.003(3) 0.003(3)
C35 0.066(4) 0.041(4) 0.053(4) 0.011(3) 0.000(3) -0.002(4)
C33 0.058(4) 0.071(6) 0.099(6) 0.015(5) 0.017(4) -0.019(4)
C13 0.083(6) 0.079(6) 0.053(4) -0.016(4) 0.024(4) 0.018(5)
C32 0.063(5) 0.062(5) 0.067(5) 0.005(4) -0.001(4) -0.021(4)
C15 0.050(4) 0.038(4) 0.054(4) 0.006(3) 0.002(3) 0.005(3)
C31 0.060(4) 0.055(5) 0.052(4) 0.003(4) -0.001(3) -0.011(4)
C34 0.072(5) 0.080(6) 0.064(4) 0.005(4) 0.029(4) -0.020(4)
C18 0.057(4) 0.053(5) 0.074(5) -0.009(4) -0.010(4) -0.007(4)
C14 0.058(4) 0.075(6) 0.063(4) -0.009(4) 0.013(4) 0.015(4)
C12 0.086(6) 0.054(5) 0.048(4) -0.010(4) 0.003(4) 0.001(4)
Cl90 0.0523(11) 0.1089(18) 0.0626(12) -0.0067(12) 0.0035(9) 0.0020(12)
O91 0.065(3) 0.129(5) 0.080(3) 0.015(3) -0.001(3) 0.020(3)
O93 0.117(5) 0.275(10) 0.079(4) 0.037(5) 0.001(3) 0.093(6)
O92 0.169(9) 0.387(18) 0.253(10) -0.193(12) -0.071(8) 0.157(11)
O94 0.100(6) 0.419(19) 0.377(15) 0.241(15) -0.077(7) -0.101(9)
Cl97 0.122(2) 0.155(3) 0.1142(18) -0.0115(19) -0.0125(15) 0.0095(19)
Cl96 0.173(3) 0.209(4) 0.108(2) 0.046(2) -0.0101(18) -0.049(3)
C95 0.093(7) 0.241(14) 0.077(6) 0.005(7) 0.012(5) 0.013(8)

loop_
_atom_type_symbol
_atom_type_description
_atom_type_scat_dispersion_real
_atom_type_scat_dispersion_imag
_atom_type_scat_source
C C 0.0033 0.0016 'International Tables Vol C Tables 4.2.6.8 and 6.1.1.4'
H H 0.0000 0.0000 'International Tables Vol C Tables 4.2.6.8 and 6.1.1.4'
N N 0.0061 0.0033 'International Tables Vol C Tables 4.2.6.8 and 6.1.1.4'
O O 0.0106 0.0060 'International Tables Vol C Tables 4.2.6.8 and 6.1.1.4'
Mn Mn 0.3368 0.7283 'International Tables Vol C Tables 4.2.6.8 and 6.1.1.4'
Cl Cl 0.1484 0.1585 'International Tables Vol C Tables 4.2.6.8 and 6.1.1.4'

loop_
_geom_angle_atom_site_label_1
_geom_angle_atom_site_label_2
_geom_angle_atom_site_label_3
_geom_angle
C1 Mn1 C3 90.8(3)
C1 Mn1 C2 87.0(3)
C3 Mn1 C2 89.4(3)
C1 Mn1 O7 175.5(2)
C3 Mn1 O7 92.1(2)
C2 Mn1 O7 89.6(2)
C1 Mn1 N1 92.3(2)
C3 Mn1 N1 173.0(2)
C2 Mn1 N1 97.1(2)
O7 Mn1 N1 85.19(17)
C1 Mn1 N2 91.7(2)
C3 Mn1 N2 94.7(2)
C2 Mn1 N2 175.7(2)
O7 Mn1 N2 91.45(17)
N1 Mn1 N2 78.85(19)
C4 Mn2 C5 87.7(3)
C4 Mn2 C6 91.7(3)
C5 Mn2 C6 88.7(3)
C4 Mn2 N3 93.1(2)
C5 Mn2 N3 177.4(2)
C6 Mn2 N3 93.8(2)
C4 Mn2 O8 173.7(2)
C5 Mn2 O8 86.8(2)
C6 Mn2 O8 91.2(2)
N3 Mn2 O8 92.28(17)
C4 Mn2 N4 93.6(2)
C5 Mn2 N4 99.0(2)
C6 Mn2 N4 170.9(2)
N3 Mn2 N4 78.52(19)
O8 Mn2 N4 84.24(17)
C38 O7 Mn1 128.6(4)
O6 C6 Mn2 178.7(6)
N2 C11 C12 122.9(6)
O3 C3 Mn1 177.8(6)
O2 C2 Mn1 176.1(6)
N4 C36 C35 118.8(6)
C18 O8 Mn2 129.3(4)
C16 N1 C17 117.3(5)
C16 N1 Mn1 115.0(4)
C17 N1 Mn1 127.5(4)
O1 C1 Mn1 178.1(6)
C31 N3 C35 116.9(5)
C31 N3 Mn2 128.4(4)
C35 N3 Mn2 114.7(4)
C36 N4 C37 117.9(5)
C36 N4 Mn2 114.8(4)
C37 N4 Mn2 127.0(4)
C11 N2 C15 117.7(5)
C11 N2 Mn1 129.0(4)
C15 N2 Mn1 113.2(4)
O7 C38 C37 111.2(5)
N1 C17 C18 110.8(5)
N4 C37 C38 110.5(5)
O5 C5 Mn2 176.5(6)
O4 C4 Mn2 176.3(6)
N1 C16 C15 117.9(6)
C34 C35 N3 122.9(6)
C34 C35 C36 123.8(6)
N3 C35 C36 113.3(6)
C32 C33 C34 119.5(6)
C12 C13 C14 119.3(6)
C33 C32 C31 119.2(7)
N2 C15 C14 121.6(6)
N2 C15 C16 114.4(5)
C14 C15 C16 123.9(6)
N3 C31 C32 123.1(6)
C35 C34 C33 118.4(7)
O8 C18 C17 111.8(5)
C13 C14 C15 119.2(6)
C13 C12 C11 119.4(6)
O92 Cl90 O94 101.8(9)
O92 Cl90 O93 112.2(6)
O94 Cl90 O93 106.5(6)
O92 Cl90 O91 109.7(5)
O94 Cl90 O91 110.7(6)
O93 Cl90 O91 115.1(3)
Cl96 C95 Cl97 112.1(5)

loop_
_geom_bond_atom_site_label_1
_geom_bond_atom_site_label_2
_geom_bond_distance
Mn1 C1 1.801(8)
Mn1 C3 1.803(7)
Mn1 C2 1.818(7)
Mn1 O7 2.040(4)
Mn1 N1 2.043(5)
Mn1 N2 2.070(5)
Mn2 C4 1.785(8)
Mn2 C5 1.790(7)
Mn2 C6 1.827(7)
Mn2 N3 2.040(5)
Mn2 O8 2.046(4)
Mn2 N4 2.076(5)
O7 C38 1.407(6)
C6 O6 1.134(7)
C11 N2 1.332(7)
C11 C12 1.383(8)
C3 O3 1.123(7)
C2 O2 1.140(7)
C36 N4 1.259(7)
C36 C35 1.453(8)
O8 C18 1.377(7)
N1 C16 1.269(7)
N1 C17 1.479(7)
O5 C5 1.146(7)
C1 O1 1.140(7)
N3 C31 1.325(7)
N3 C35 1.370(7)
N4 C37 1.468(7)
O4 C4 1.148(7)
N2 C15 1.339(7)
C38 C37 1.518(8)
C17 C18 1.509(9)
C16 C15 1.461(8)
C35 C34 1.355(8)
C33 C32 1.360(9)
C33 C34 1.380(9)
C13 C12 1.346(9)
C13 C14 1.364(9)
C32 C31 1.370(8)
C15 C14 1.400(8)
Cl90 O92 1.286(9)
Cl90 O94 1.325(9)
Cl90 O93 1.349(5)
Cl90 O91 1.381(5)
Cl97 C95 1.718(8)
Cl96 C95 1.710(8)
